data_7015975
loop_
_publ_author_name
'Abedi, Anita'
'Safari, Nasser'
'Amani, Vahid'
'Khavasi, Hamid Reza'

_publ_section_title
;
 Synthesis, characterization, mechanochromism and photochromism of
 [Fe(dm4bt)(3)][FeCl(4)](2) and [Fe(dm4bt)(3)][FeBr(4)](2), along with
 the investigation of steric influence on spin state.
;
_journal_issue 26
_journal_name_full 'Dalton transactions (Cambridge, England : 2003)'
_journal_page_first 6877
_journal_page_last 6885
_journal_paper_doi 10.1039/c0dt01508c
_journal_volume 40
_journal_year 2011
_chemical_formula_moiety 'C24 H24 Fe N6 S6, 2(Br4 Fe)'
_chemical_formula_sum 'C24 H24 Br8 Fe3 N6 S6'
_chemical_formula_weight 1395.66
_chemical_name_systematic
;
?
;
_space_group_IT_number 167
_symmetry_cell_setting trigonal
_symmetry_space_group_name_Hall '-R 3 2"c'
_symmetry_space_group_name_H-M 'R -3 c :H'
_atom_sites_solution_hydrogens geom
_atom_sites_solution_primary direct
_atom_sites_solution_secondary difmap
_audit_creation_method SHELXL-97
_cell_angle_alpha 90.00
_cell_angle_beta 90.00
_cell_angle_gamma 120.00
_cell_formula_units_Z 6
_cell_length_a 12.8209(7)
_cell_length_b 12.8209(7)
_cell_length_c 43.002(3)
_cell_measurement_reflns_used 1024
_cell_measurement_temperature 120(2)
_cell_measurement_theta_max 29.19
_cell_measurement_theta_min 2.64
_cell_volume 6121.5(6)
_computing_cell_refinement 'X-Area 1.31 (Stoe & Cie GmbH, 2005)'
_computing_data_collection 'X-Area 1.31 (Stoe & Cie GmbH, 2005)'
_computing_data_reduction 'X-Area 1.31 (Stoe & Cie GmbH, 2005)'
_computing_molecular_graphics 'ORTEP-3 for Windows (Farrugia, 1997)'
_computing_publication_material 'WinGX (Farrugia, 1999)'
_computing_structure_refinement 'SHELXL-97 (Sheldrick, 1997)'
_computing_structure_solution 'SHELXS-97 (Sheldrick, 1990)'
_diffrn_ambient_temperature 120(2)
_diffrn_detector_area_resol_mean '0.15 mm'
_diffrn_measured_fraction_theta_full 0.996
_diffrn_measured_fraction_theta_max 0.996
_diffrn_measurement_device_type 'STOE IPDS II'
_diffrn_measurement_method 'rotation method'
_diffrn_radiation_monochromator graphite
_diffrn_radiation_source 'fine-focus sealed tube'
_diffrn_radiation_type MoK\a
_diffrn_radiation_wavelength 0.71073
_diffrn_reflns_av_R_equivalents 0.1142
_diffrn_reflns_av_sigmaI/netI 0.0714
_diffrn_reflns_limit_h_max 17
_diffrn_reflns_limit_h_min -8
_diffrn_reflns_limit_k_max 17
_diffrn_reflns_limit_k_min -17
_diffrn_reflns_limit_l_max 58
_diffrn_reflns_limit_l_min -49
_diffrn_reflns_number 7524
_diffrn_reflns_theta_full 29.19
_diffrn_reflns_theta_max 29.19
_diffrn_reflns_theta_min 2.64
_diffrn_standards_number 0
_exptl_absorpt_coefficient_mu 9.220
_exptl_absorpt_correction_T_max 0.178
_exptl_absorpt_correction_T_min 0.118
_exptl_absorpt_correction_type numerical
_exptl_absorpt_process_details 'shape of crystal determined optically'
_exptl_crystal_colour orange
_exptl_crystal_density_diffrn 2.272
_exptl_crystal_density_method 'not measured'
_exptl_crystal_description block
_exptl_crystal_F_000 3984
_exptl_crystal_size_max 0.25
_exptl_crystal_size_mid 0.21
_exptl_crystal_size_min 0.20
_refine_diff_density_max 0.669
_refine_diff_density_min -1.555
_refine_diff_density_rms 0.148
_refine_ls_extinction_method none
_refine_ls_goodness_of_fit_ref 1.171
_refine_ls_hydrogen_treatment constr
_refine_ls_matrix_type full
_refine_ls_number_parameters 73
_refine_ls_number_reflns 1852
_refine_ls_number_restraints 0
_refine_ls_restrained_S_all 1.171
_refine_ls_R_factor_all 0.0462
_refine_ls_R_factor_gt 0.0394
_refine_ls_shift/su_max 0.009
_refine_ls_shift/su_mean 0.001
_refine_ls_structure_factor_coef Fsqd
_refine_ls_weighting_details 'calc w=1/[\s^2^(Fo^2^)+(0.0312P)^2^+28.7401P] where P=(Fo^2^+2Fc^2^)/3'
_refine_ls_weighting_scheme calc
_refine_ls_wR_factor_gt 0.0955
_refine_ls_wR_factor_ref 0.0984
_reflns_number_gt 1657
_reflns_number_total 1852
_reflns_threshold_expression >2sigma(I)
_cod_data_source_file c0dt01508c.txt
_cod_data_source_block kh296-lt
_cod_depositor_comments
;
The following automatic conversions were performed:

'_symmetry_cell_setting' value 'Trigonal' changed to 'trigonal'
according to /home/saulius/struct/CIF-dictionaries/cif_core.dic
dictionary named 'cif_core.dic' version 2.4.1 from 2010-06-29.

Automatic conversion script
Id: cif_fix_values 1715 2011-07-08 13:25:40Z adriana 
;
_cod_original_cell_volume 6121.4(6)
_cod_original_sg_symbol_H-M R-3c
_cod_database_code 7015975

loop_
_symmetry_equiv_pos_as_xyz
'x, y, z'
'-y, x-y, z'
'y, x, -z+1/2'
'-x+y, -x, z'
'-x, -x+y, -z+1/2'
'x-y, -y, -z+1/2'
'x+2/3, y+1/3, z+1/3'
'-y+2/3, x-y+1/3, z+1/3'
'y+2/3, x+1/3, -z+5/6'
'-x+y+2/3, -x+1/3, z+1/3'
'-x+2/3, -x+y+1/3, -z+5/6'
'x-y+2/3, -y+1/3, -z+5/6'
'x+1/3, y+2/3, z+2/3'
'-y+1/3, x-y+2/3, z+2/3'
'y+1/3, x+2/3, -z+7/6'
'-x+y+1/3, -x+2/3, z+2/3'
'-x+1/3, -x+y+2/3, -z+7/6'
'x-y+1/3, -y+2/3, -z+7/6'
'-x, -y, -z'
'y, -x+y, -z'
'-y, -x, z-1/2'
'x-y, x, -z'
'x, x-y, z-1/2'
'-x+y, y, z-1/2'
'-x+2/3, -y+1/3, -z+1/3'
'y+2/3, -x+y+1/3, -z+1/3'
'-y+2/3, -x+1/3, z-1/6'
'x-y+2/3, x+1/3, -z+1/3'
'x+2/3, x-y+1/3, z-1/6'
'-x+y+2/3, y+1/3, z-1/6'
'-x+1/3, -y+2/3, -z+2/3'
'y+1/3, -x+y+2/3, -z+2/3'
'-y+1/3, -x+2/3, z+1/6'
'x-y+1/3, x+2/3, -z+2/3'
'x+1/3, x-y+2/3, z+1/6'
'-x+y+1/3, y+2/3, z+1/6'

loop_
_atom_site_label
_atom_site_type_symbol
_atom_site_fract_x
_atom_site_fract_y
_atom_site_fract_z
_atom_site_U_iso_or_equiv
_atom_site_adp_type
_atom_site_occupancy
_atom_site_symmetry_multiplicity
_atom_site_calc_flag
_atom_site_refinement_flags
_atom_site_disorder_assembly
_atom_site_disorder_group
C1 C -0.0426(4) 0.7923(4) 0.18320(9) 0.0228(7) Uani 1 1 d . . .
H1A H -0.1075 0.7387 0.1965 0.034 Uiso 1 1 calc R . .
H1B H -0.0357 0.7476 0.1662 0.034 Uiso 1 1 calc R . .
H1C H -0.0584 0.8530 0.1753 0.034 Uiso 1 1 calc R . .
C2 C 0.0721(3) 0.8506(3) 0.20120(8) 0.0179(6) Uani 1 1 d . . .
C3 C 0.2102(3) 0.9594(3) 0.23667(8) 0.0162(6) Uani 1 1 d . . .
C4 C 0.2719(4) 0.9133(4) 0.22167(9) 0.0226(7) Uani 1 1 d . . .
H4 H 0.3488 0.9288 0.2268 0.027 Uiso 1 1 calc R . .
Br1 Br 1.0000 1.0000 0.041083(14) 0.01980(15) Uani 1 3 d S . .
Br2 Br 0.80980(4) 0.85082(4) 0.112394(9) 0.02596(13) Uani 1 1 d . . .
Fe1 Fe 0.0000 1.0000 0.2500 0.0133(2) Uani 1 6 d S . .
Fe2 Fe 1.0000 1.0000 0.09530(2) 0.01822(19) Uani 1 3 d S . .
N1 N 0.0964(3) 0.9235(3) 0.22502(7) 0.0156(5) Uani 1 1 d . . .
S1 S 0.18574(9) 0.82270(10) 0.19201(2) 0.0233(2) Uani 1 1 d . . .

loop_
_atom_site_aniso_label
_atom_site_aniso_U_11
_atom_site_aniso_U_22
_atom_site_aniso_U_33
_atom_site_aniso_U_23
_atom_site_aniso_U_13
_atom_site_aniso_U_12
C1 0.0230(17) 0.0262(18) 0.0205(17) -0.0068(14) -0.0057(14) 0.0132(15)
C2 0.0181(15) 0.0198(15) 0.0188(15) -0.0020(13) -0.0028(13) 0.0116(13)
C3 0.0183(15) 0.0158(14) 0.0153(15) -0.0013(12) -0.0027(12) 0.0091(12)
C4 0.0210(16) 0.0259(18) 0.0234(17) -0.0049(15) -0.0038(14) 0.0135(15)
Br1 0.0226(2) 0.0226(2) 0.0142(3) 0.000 0.000 0.01131(10)
Br2 0.0222(2) 0.0274(2) 0.0238(2) 0.00684(15) 0.00254(14) 0.00909(16)
Fe1 0.0135(3) 0.0135(3) 0.0128(5) 0.000 0.000 0.00677(15)
Fe2 0.0202(3) 0.0202(3) 0.0143(4) 0.000 0.000 0.01008(13)
N1 0.0166(13) 0.0156(13) 0.0140(12) -0.0026(11) -0.0024(11) 0.0077(11)
S1 0.0257(4) 0.0310(5) 0.0205(4) -0.0113(4) -0.0059(4) 0.0196(4)

loop_
_atom_type_symbol
_atom_type_description
_atom_type_scat_dispersion_real
_atom_type_scat_dispersion_imag
_atom_type_scat_source
C C 0.0033 0.0016 'International Tables Vol C Tables 4.2.6.8 and 6.1.1.4'
H H 0.0000 0.0000 'International Tables Vol C Tables 4.2.6.8 and 6.1.1.4'
Br Br -0.2901 2.4595 'International Tables Vol C Tables 4.2.6.8 and 6.1.1.4'
Fe Fe 0.3463 0.8444 'International Tables Vol C Tables 4.2.6.8 and 6.1.1.4'
N N 0.0061 0.0033 'International Tables Vol C Tables 4.2.6.8 and 6.1.1.4'
S S 0.1246 0.1234 'International Tables Vol C Tables 4.2.6.8 and 6.1.1.4'

loop_
_geom_angle_atom_site_label_1
_geom_angle_atom_site_label_2
_geom_angle_atom_site_label_3
_geom_angle
_geom_angle_site_symmetry_1
_geom_angle_site_symmetry_3
_geom_angle_publ_flag
C2 C1 H1A 109.5 . . ?
C2 C1 H1B 109.5 . . ?
H1A C1 H1B 109.5 . . ?
C2 C1 H1C 109.5 . . ?
H1A C1 H1C 109.5 . . ?
H1B C1 H1C 109.5 . . ?
N1 C2 C1 125.8(3) . . ?
N1 C2 S1 113.9(3) . . ?
C1 C2 S1 120.3(3) . . ?
C4 C3 N1 115.3(3) . . ?
C4 C3 C3 127.1(2) . 6_675 ?
N1 C3 C3 117.51(18) . 6_675 ?
C3 C4 S1 109.3(3) . . ?
C3 C4 H4 125.4 . . ?
S1 C4 H4 125.4 . . ?
N1 Fe1 N1 98.26(10) 4_465 2_675 ?
N1 Fe1 N1 98.26(10) 4_465 . ?
N1 Fe1 N1 98.26(10) 2_675 . ?
N1 Fe1 N1 86.98(16) 4_465 3_465 ?
N1 Fe1 N1 76.83(15) 2_675 3_465 ?
N1 Fe1 N1 173.35(16) . 3_465 ?
N1 Fe1 N1 173.35(16) 4_465 6_675 ?
N1 Fe1 N1 86.98(16) 2_675 6_675 ?
N1 Fe1 N1 76.83(15) . 6_675 ?
N1 Fe1 N1 98.26(10) 3_465 6_675 ?
N1 Fe1 N1 76.83(15) 4_465 5 ?
N1 Fe1 N1 173.35(16) 2_675 5 ?
N1 Fe1 N1 86.98(16) . 5 ?
N1 Fe1 N1 98.26(10) 3_465 5 ?
N1 Fe1 N1 98.26(10) 6_675 5 ?
Br1 Fe2 Br2 108.30(2) . . ?
Br1 Fe2 Br2 108.30(2) . 4_675 ?
Br2 Fe2 Br2 110.61(2) . 4_675 ?
Br1 Fe2 Br2 108.30(2) . 2_765 ?
Br2 Fe2 Br2 110.61(2) . 2_765 ?
Br2 Fe2 Br2 110.61(2) 4_675 2_765 ?
C2 N1 C3 110.7(3) . . ?
C2 N1 Fe1 135.2(3) . . ?
C3 N1 Fe1 114.1(2) . . ?
C4 S1 C2 90.80(18) . . ?

loop_
_geom_bond_atom_site_label_1
_geom_bond_atom_site_label_2
_geom_bond_distance
_geom_bond_site_symmetry_2
_geom_bond_publ_flag
C1 C2 1.490(5) . ?
C1 H1A 0.9600 . ?
C1 H1B 0.9600 . ?
C1 H1C 0.9600 . ?
C2 N1 1.315(4) . ?
C2 S1 1.711(4) . ?
C3 C4 1.363(5) . ?
C3 N1 1.385(5) . ?
C3 C3 1.459(7) 6_675 ?
C4 S1 1.707(4) . ?
C4 H4 0.9300 . ?
Br1 Fe2 2.3312(11) . ?
Br2 Fe2 2.3412(5) . ?
Fe1 N1 2.204(3) 4_465 ?
Fe1 N1 2.204(3) 2_675 ?
Fe1 N1 2.204(3) . ?
Fe1 N1 2.204(3) 3_465 ?
Fe1 N1 2.204(3) 6_675 ?
Fe1 N1 2.204(3) 5 ?
Fe2 Br2 2.3412(5) 4_675 ?
Fe2 Br2 2.3412(5) 2_765 ?

loop_
_geom_torsion_atom_site_label_1
_geom_torsion_atom_site_label_2
_geom_torsion_atom_site_label_3
_geom_torsion_atom_site_label_4
_geom_torsion
_geom_torsion_site_symmetry_1
_geom_torsion_site_symmetry_2
_geom_torsion_site_symmetry_3
_geom_torsion_site_symmetry_4
_geom_torsion_publ_flag
N1 C3 C4 S1 0.2(4) . . . . ?
C3 C3 C4 S1 179.9(4) 6_675 . . . ?
C1 C2 N1 C3 178.8(4) . . . . ?
S1 C2 N1 C3 0.0(4) . . . . ?
C1 C2 N1 Fe1 -1.3(6) . . . . ?
S1 C2 N1 Fe1 179.91(19) . . . . ?
C4 C3 N1 C2 -0.1(4) . . . . ?
C3 C3 N1 C2 -179.8(4) 6_675 . . . ?
C4 C3 N1 Fe1 179.9(3) . . . . ?
C3 C3 N1 Fe1 0.2(5) 6_675 . . . ?
N1 Fe1 N1 C2 4.6(4) 4_465 . . . ?
N1 Fe1 N1 C2 -95.1(3) 2_675 . . . ?
N1 Fe1 N1 C2 -137.1(3) 3_465 . . . ?
N1 Fe1 N1 C2 -180.0(4) 6_675 . . . ?
N1 Fe1 N1 C2 80.8(3) 5 . . . ?
N1 Fe1 N1 C3 -175.5(2) 4_465 . . . ?
N1 Fe1 N1 C3 84.8(3) 2_675 . . . ?
N1 Fe1 N1 C3 42.8(2) 3_465 . . . ?
N1 Fe1 N1 C3 -0.08(17) 6_675 . . . ?
N1 Fe1 N1 C3 -99.3(3) 5 . . . ?
C3 C4 S1 C2 -0.1(3) . . . . ?
N1 C2 S1 C4 0.1(3) . . . . ?
C1 C2 S1 C4 -178.7(3) . . . . ?
